data_4339417
loop_
_publ_author_name
'Podgajny, Robert'
'Pinkowicz, Dawid'
'Korzeniak, Tomasz'
'Nitek, Wojciech'
'Rams, Micha\/l'
'Sieklucka, Barbara'

_publ_section_title
;
 High Tc ferrimagnetic organic-inorganic hybrid materials with MnII-L-MnII
 and MnII-NC-NbIV linkages (L=pyrazine, pyrazine-N,N'-dioxide,
 bipyrimidine).
;
_journal_issue 24
_journal_name_full 'Inorganic chemistry'
_journal_page_first 10416
_journal_page_last 10425
_journal_paper_doi 10.1021/ic7018132
_journal_volume 46
_journal_year 2007
_chemical_compound_source 'synthesis as described'
_chemical_formula_moiety 'C24 H12 Mn2 N16 Nb1'
_chemical_formula_sum 'C16 H10 Mn2 N12 Nb O2'
_chemical_formula_weight 605.15
_chemical_name_common MnNbBpym
_chemical_name_systematic
;
 ?
;
_space_group_IT_number 15
_symmetry_cell_setting monoclinic
_symmetry_Int_Tables_number 15
_symmetry_space_group_name_Hall '-C 2yc'
_symmetry_space_group_name_H-M 'C 1 2/c 1'
_atom_sites_solution_hydrogens geom
_atom_sites_solution_primary direct
_atom_sites_solution_secondary difmap
_audit_conform_dict_location ftp://ftp.iucr.org/pub/cif_core.dic
_audit_conform_dict_name cif_core.dic
_audit_conform_dict_version 2.3
_audit_creation_date 2007-03-01T20:01:32-00:00
_audit_creation_method 'WinGX routine CIF_UPDATE'
_cell_angle_alpha 90.000(5)
_cell_angle_beta 103.298(5)
_cell_angle_gamma 90.000(5)
_cell_formula_units_Z 4
_cell_length_a 14.713(5)
_cell_length_b 12.731(5)
_cell_length_c 12.249(5)
_cell_measurement_reflns_used 7251
_cell_measurement_temperature 293(2)
_cell_measurement_theta_max 32.032
_cell_measurement_theta_min 0.998
_cell_measurement_wavelength 0.71073
_cell_volume 2232.9(15)
_computing_cell_refinement 'HKL Scalepack (Otwinowski & Minor 1997)'
_computing_data_collection 'Collect (Nonius BV, 1997-2000)'
_computing_data_reduction 'HKL Denzo and Scalepack (Otwinowski & Minor 1997)'
_computing_molecular_graphics 'Ortep-3 for Windows (Farrugia, 1997)'
_computing_publication_material 'WinGX publication routines (Farrugia, 1999)'
_computing_structure_refinement 'SHELXL-97 (Sheldrick, 1997)'
_computing_structure_solution 'SHELXS-86 (Sheldrick, 1986)'
_diffrn_ambient_temperature 293(2)
_diffrn_detector_area_resol_mean 9
_diffrn_measured_fraction_theta_full 1
_diffrn_measured_fraction_theta_max 1
_diffrn_measurement_device '95mm CCD camera on \k-goniostat'
_diffrn_measurement_device_type KappaCCD
_diffrn_measurement_method CCD
_diffrn_orient_matrix_type 'by Nonius Collect from scalepack cell'
_diffrn_orient_matrix_UB_11 -0.0405817
_diffrn_orient_matrix_UB_12 0.0542818
_diffrn_orient_matrix_UB_13 -0.0168602
_diffrn_orient_matrix_UB_21 -0.0256342
_diffrn_orient_matrix_UB_22 -0.0388226
_diffrn_orient_matrix_UB_23 -0.0632902
_diffrn_orient_matrix_UB_31 -0.0720774
_diffrn_orient_matrix_UB_32 -0.0167931
_diffrn_orient_matrix_UB_33 0.0394942
_diffrn_radiation_monochromator graphite
_diffrn_radiation_probe x-ray
_diffrn_radiation_type MoK\a
_diffrn_radiation_wavelength 0.71069
_diffrn_reflns_av_R_equivalents 0.0298
_diffrn_reflns_av_unetI/netI 0.0367
_diffrn_reflns_limit_h_max 21
_diffrn_reflns_limit_h_min -19
_diffrn_reflns_limit_k_max 18
_diffrn_reflns_limit_k_min -18
_diffrn_reflns_limit_l_max 18
_diffrn_reflns_limit_l_min -15
_diffrn_reflns_number 11575
_diffrn_reflns_theta_full 32.01
_diffrn_reflns_theta_max 32.01
_diffrn_reflns_theta_min 2.14
_exptl_absorpt_coefficient_mu 1.659
_exptl_absorpt_correction_T_max 0.8258
_exptl_absorpt_correction_T_min 0.5944
_exptl_absorpt_correction_type multi-scan
_exptl_absorpt_process_details '(DENZO-SMN; Otwinowski & Minor, 1997)'
_exptl_crystal_colour yellow
_exptl_crystal_density_diffrn 1.8
_exptl_crystal_density_method 'not measured'
_exptl_crystal_description prism
_exptl_crystal_F_000 1188
_exptl_crystal_size_max 0.35
_exptl_crystal_size_mid 0.12
_exptl_crystal_size_min 0.12
_refine_diff_density_max 0.683
_refine_diff_density_min -1.104
_refine_diff_density_rms 0.129
_refine_ls_extinction_method none
_refine_ls_goodness_of_fit_ref 1.102
_refine_ls_hydrogen_treatment mixed
_refine_ls_matrix_type full
_refine_ls_number_parameters 158
_refine_ls_number_reflns 3892
_refine_ls_number_restraints 3
_refine_ls_restrained_S_all 1.102
_refine_ls_R_factor_all 0.0488
_refine_ls_R_factor_gt 0.0317
_refine_ls_shift/su_max 0
_refine_ls_shift/su_mean 0
_refine_ls_structure_factor_coef Fsqd
_refine_ls_weighting_details 'calc w=1/[\s^2^(Fo^2^)+(0.0295P)^2^+3.0215P] where P=(Fo^2^+2Fc^2^)/3'
_refine_ls_weighting_scheme calc
_refine_ls_wR_factor_gt 0.0678
_refine_ls_wR_factor_ref 0.0761
_reflns_number_gt 3160
_reflns_number_total 3892
_reflns_threshold_expression >2sigma(I)
_cod_data_source_file ic7018132-file003.cif
_cod_data_source_block NbMnbpym
_cod_depositor_comments
;
The following automatic conversions were performed:

'_exptl_absorpt_correction_type' value 'Multi-scan' changed to
'multi-scan' according to
/usr/data/users/saulius/automatic-downloads/retrospective/ACS/lib/dictionaries/cif_core.dic
dictionary named 'cif_core.dic' version 2.4.2 from 2011-04-26.

Automatic conversion script
Id: cif_fix_values 2281 2013-09-26 08:29:07Z andrius 
;
_cod_original_sg_symbol_H-M C2/c
_cod_database_code 4339417

loop_
_symmetry_equiv_pos_as_xyz
'x, y, z'
'-x, y, -z+1/2'
'x+1/2, y+1/2, z'
'-x+1/2, y+1/2, -z+1/2'
'-x, -y, -z'
'x, -y, z-1/2'
'-x+1/2, -y+1/2, -z'
'x+1/2, -y+1/2, z-1/2'

loop_
_atom_site_label
_atom_site_type_symbol
_atom_site_fract_x
_atom_site_fract_y
_atom_site_fract_z
_atom_site_U_iso_or_equiv
_atom_site_adp_type
_atom_site_occupancy
_atom_site_symmetry_multiplicity
_atom_site_calc_flag
_atom_site_refinement_flags
Nb1 Nb 0 0.233111(18) 0.25 0.01799(7) Uani 1 2 d S
Mn2 Mn -0.24021(2) -0.01313(2) -0.05300(2) 0.02203(8) Uani 1 1 d .
N16 N -0.19563(13) -0.32678(14) 0.12109(15) 0.0289(4) Uani 1 1 d .
N12 N -0.19304(14) -0.14340(14) 0.08466(15) 0.0290(4) Uani 1 1 d .
O1 O -0.35069(14) 0.00966(15) 0.04114(17) 0.0418(4) Uani 1 1 d D
N2 N -0.01145(16) 0.33987(18) 0.50129(17) 0.0410(5) Uani 1 1 d .
N4 N -0.32721(14) 0.08410(16) -0.18401(16) 0.0339(4) Uani 1 1 d .
N1 N -0.15703(14) 0.10518(16) 0.04760(17) 0.0348(4) Uani 1 1 d .
C11 C -0.21928(15) -0.24200(16) 0.05681(16) 0.0244(4) Uani 1 1 d .
N3 N -0.12934(15) -0.06616(16) -0.13209(17) 0.0361(4) Uani 1 1 d .
C15 C -0.14324(19) -0.31038(19) 0.22468(19) 0.0393(6) Uani 1 1 d .
H15 H -0.1254 -0.3675 0.2721 0.047 Uiso 1 1 calc R
C1 C -0.10555(15) 0.15211(16) 0.11444(17) 0.0268(4) Uani 1 1 d .
C2 C -0.00850(15) 0.30396(16) 0.41628(17) 0.0267(4) Uani 1 1 d .
C3 C -0.08484(15) -0.12133(17) -0.17244(18) 0.0293(4) Uani 1 1 d .
C13 C -0.1409(2) -0.12915(19) 0.1884(2) 0.0399(6) Uani 1 1 d .
H13 H -0.1213 -0.0616 0.2112 0.048 Uiso 1 1 calc R
C4 C -0.38409(15) 0.14640(16) -0.21235(17) 0.0261(4) Uani 1 1 d .
C14 C -0.1152(2) -0.2109(2) 0.2627(2) 0.0445(6) Uani 1 1 d .
H14 H -0.0804 -0.1996 0.3353 0.053 Uiso 1 1 calc R
H1A H -0.3884(19) 0.0582(18) 0.017(2) 0.048(9) Uiso 1 1 d D
H1B H -0.385(3) -0.044(2) 0.036(4) 0.100(16) Uiso 1 1 d D

loop_
_atom_site_aniso_label
_atom_site_aniso_U_11
_atom_site_aniso_U_22
_atom_site_aniso_U_33
_atom_site_aniso_U_23
_atom_site_aniso_U_13
_atom_site_aniso_U_12
Nb1 0.01727(11) 0.01547(11) 0.02067(11) 0 0.00322(8) 0
Mn2 0.02238(15) 0.01740(14) 0.02503(15) -0.00078(10) 0.00282(11) 0.00146(10)
N16 0.0347(10) 0.0216(8) 0.0274(9) 0.0021(6) 0.0008(7) -0.0005(7)
N12 0.0370(10) 0.0209(8) 0.0263(8) -0.0009(6) 0.0015(7) -0.0006(7)
O1 0.0378(10) 0.0364(10) 0.0559(11) 0.0116(8) 0.0202(8) 0.0053(8)
N2 0.0476(13) 0.0434(12) 0.0341(10) -0.0065(8) 0.0137(9) 0.0049(10)
N4 0.0334(10) 0.0338(10) 0.0326(9) 0.0023(7) 0.0038(8) 0.0112(8)
N1 0.0349(10) 0.0314(10) 0.0356(10) -0.0056(8) 0.0028(8) -0.0098(8)
C11 0.0272(10) 0.0213(9) 0.0239(9) -0.0004(7) 0.0040(7) 0.0010(7)
N3 0.0377(11) 0.0362(11) 0.0365(10) 0.0011(8) 0.0132(8) 0.0114(9)
C15 0.0499(15) 0.0317(12) 0.0296(11) 0.0058(9) -0.0048(10) -0.0003(11)
C1 0.0283(10) 0.0237(10) 0.0281(10) -0.0013(7) 0.0057(8) -0.0036(8)
C2 0.0258(10) 0.0238(9) 0.0302(10) 0.0000(8) 0.0060(8) 0.0022(8)
C3 0.0297(11) 0.0303(11) 0.0281(10) 0.0015(8) 0.0071(8) 0.0064(8)
C13 0.0530(15) 0.0270(11) 0.0329(11) -0.0062(9) -0.0040(10) -0.0043(10)
C4 0.0273(10) 0.0269(10) 0.0235(9) -0.0001(7) 0.0045(7) 0.0043(8)
C14 0.0573(17) 0.0380(13) 0.0290(11) -0.0017(9) -0.0091(11) -0.0027(12)

loop_
_atom_type_symbol
_atom_type_description
_atom_type_scat_dispersion_real
_atom_type_scat_dispersion_imag
_atom_type_scat_source
C C 0.0033 0.0016 'International Tables Vol C Tables 4.2.6.8 and 6.1.1.4'
H H 0 0 'International Tables Vol C Tables 4.2.6.8 and 6.1.1.4'
N N 0.0061 0.0033 'International Tables Vol C Tables 4.2.6.8 and 6.1.1.4'
O O 0.0106 0.006 'International Tables Vol C Tables 4.2.6.8 and 6.1.1.4'
Mn Mn 0.3368 0.7283 'International Tables Vol C Tables 4.2.6.8 and 6.1.1.4'
Nb Nb -2.0727 0.6215 'International Tables Vol C Tables 4.2.6.8 and 6.1.1.4'

loop_
_geom_angle_atom_site_label_1
_geom_angle_atom_site_label_2
_geom_angle_atom_site_label_3
_geom_angle
_geom_angle_site_symmetry_1
_geom_angle_site_symmetry_3
C3 Nb1 C3 101.25(12) 5 6_556
C3 Nb1 C1 75.71(8) 5 .
C3 Nb1 C1 70.39(8) 6_556 .
C3 Nb1 C1 70.39(8) 5 2
C3 Nb1 C1 75.71(8) 6_556 2
C1 Nb1 C1 125.34(11) . 2
C3 Nb1 C2 141.95(8) 5 .
C3 Nb1 C2 73.72(8) 6_556 .
C1 Nb1 C2 132.69(8) . .
C1 Nb1 C2 71.87(8) 2 .
C3 Nb1 C2 73.72(8) 5 2
C3 Nb1 C2 141.95(8) 6_556 2
C1 Nb1 C2 71.87(8) . 2
C1 Nb1 C2 132.69(8) 2 2
C2 Nb1 C2 132.89(11) . 2
C3 Nb1 C4 92.85(8) 5 8_556
C3 Nb1 C4 144.21(7) 6_556 8_556
C1 Nb1 C4 145.39(7) . 8_556
C1 Nb1 C4 78.46(8) 2 8_556
C2 Nb1 C4 74.96(8) . 8_556
C2 Nb1 C4 73.57(7) 2 8_556
C3 Nb1 C4 144.21(7) 5 7_455
C3 Nb1 C4 92.85(8) 6_556 7_455
C1 Nb1 C4 78.46(8) . 7_455
C1 Nb1 C4 145.39(7) 2 7_455
C2 Nb1 C4 73.57(7) . 7_455
C2 Nb1 C4 74.96(8) 2 7_455
C4 Nb1 C4 94.56(11) 8_556 7_455
N1 Mn2 N3 94.94(8) . .
N1 Mn2 N4 100.62(8) . .
N3 Mn2 N4 102.68(8) . .
N1 Mn2 O1 89.94(8) . .
N3 Mn2 O1 168.93(7) . .
N4 Mn2 O1 86.12(8) . .
N1 Mn2 N16 162.94(7) . 7_445
N3 Mn2 N16 81.54(8) . 7_445
N4 Mn2 N16 96.44(7) . 7_445
O1 Mn2 N16 90.89(7) . 7_445
N1 Mn2 N12 92.75(8) . .
N3 Mn2 N12 88.44(7) . .
N4 Mn2 N12 161.68(7) . .
O1 Mn2 N12 81.39(7) . .
N16 Mn2 N12 70.54(7) 7_445 .
C11 N16 C15 116.60(19) . .
C11 N16 Mn2 118.00(14) . 7_445
C15 N16 Mn2 125.10(15) . 7_445
C11 N12 C13 116.08(19) . .
C11 N12 Mn2 117.36(13) . .
C13 N12 Mn2 126.55(15) . .
Mn2 O1 H1A 114(2) . .
Mn2 O1 H1B 111(3) . .
H1A O1 H1B 103(3) . .
C4 N4 Mn2 151.00(17) . .
C1 N1 Mn2 166.57(19) . .
N16 C11 N12 126.11(19) . .
N16 C11 C11 117.4(2) . 7_445
N12 C11 C11 116.5(2) . 7_445
C3 N3 Mn2 159.7(2) . .
N16 C15 C14 121.6(2) . .
N16 C15 H15 119.2 . .
C14 C15 H15 119.2 . .
N1 C1 Nb1 175.92(19) . .
N2 C2 Nb1 179.0(2) . .
N3 C3 Nb1 178.4(2) . 5
N12 C13 C14 122.4(2) . .
N12 C13 H13 118.8 . .
C14 C13 H13 118.8 . .
N4 C4 Nb1 173.82(18) . 7_455
C13 C14 C15 117.1(2) . .
C13 C14 H14 121.4 . .
C15 C14 H14 121.4 . .

loop_
_geom_bond_atom_site_label_1
_geom_bond_atom_site_label_2
_geom_bond_distance
_geom_bond_site_symmetry_2
Nb1 C3 2.243(2) 5
Nb1 C3 2.243(2) 6_556
Nb1 C1 2.246(2) .
Nb1 C1 2.246(2) 2
Nb1 C2 2.257(2) .
Nb1 C2 2.257(2) 2
Nb1 C4 2.261(2) 8_556
Nb1 C4 2.261(2) 7_455
Mn2 N1 2.1428(19) .
Mn2 N3 2.187(2) .
Mn2 N4 2.1911(19) .
Mn2 O1 2.2177(19) .
Mn2 N16 2.3191(19) 7_445
Mn2 N12 2.3530(19) .
N16 C11 1.334(3) .
N16 C15 1.341(3) .
N16 Mn2 2.3191(19) 7_445
N12 C11 1.334(3) .
N12 C13 1.337(3) .
O1 H1A 0.839(17) .
O1 H1B 0.843(18) .
N2 C2 1.147(3) .
N4 C4 1.147(3) .
N1 C1 1.147(3) .
C11 C11 1.489(4) 7_445
N3 C3 1.147(3) .
C15 C14 1.379(4) .
C15 H15 0.93 .
C3 Nb1 2.243(2) 5
C13 C14 1.377(4) .
C13 H13 0.93 .
C4 Nb1 2.261(2) 7_455
C14 H14 0.93 .

loop_
_geom_torsion_atom_site_label_1
_geom_torsion_atom_site_label_2
_geom_torsion_atom_site_label_3
_geom_torsion_atom_site_label_4
_geom_torsion
_geom_torsion_site_symmetry_1
_geom_torsion_site_symmetry_4
N1 Mn2 N12 C11 -172.54(17) . .
N3 Mn2 N12 C11 -77.66(17) . .
N4 Mn2 N12 C11 50.4(3) . .
O1 Mn2 N12 C11 97.94(17) . .
N16 Mn2 N12 C11 3.91(15) 7_445 .
N1 Mn2 N12 C13 6.3(2) . .
N3 Mn2 N12 C13 101.2(2) . .
N4 Mn2 N12 C13 -130.8(3) . .
O1 Mn2 N12 C13 -83.2(2) . .
N16 Mn2 N12 C13 -177.3(2) 7_445 .
N1 Mn2 N4 C4 -66.1(4) . .
N3 Mn2 N4 C4 -163.7(4) . .
O1 Mn2 N4 C4 23.1(4) . .
N16 Mn2 N4 C4 113.5(4) 7_445 .
N12 Mn2 N4 C4 70.1(5) . .
N3 Mn2 N1 C1 -79.0(9) . .
N4 Mn2 N1 C1 177.1(8) . .
O1 Mn2 N1 C1 91.1(9) . .
N16 Mn2 N1 C1 -1.8(10) 7_445 .
N12 Mn2 N1 C1 9.7(9) . .
C15 N16 C11 N12 2.5(3) . .
Mn2 N16 C11 N12 176.38(17) 7_445 .
C15 N16 C11 C11 -177.5(2) . 7_445
Mn2 N16 C11 C11 -3.6(3) 7_445 7_445
C13 N12 C11 N16 -2.5(3) . .
Mn2 N12 C11 N16 176.46(17) . .
C13 N12 C11 C11 177.5(2) . 7_445
Mn2 N12 C11 C11 -3.5(3) . 7_445
N1 Mn2 N3 C3 147.2(5) . .
N4 Mn2 N3 C3 -110.7(5) . .
O1 Mn2 N3 C3 31.3(8) . .
N16 Mn2 N3 C3 -16.0(5) 7_445 .
N12 Mn2 N3 C3 54.6(5) . .
C11 N16 C15 C14 -0.1(4) . .
Mn2 N16 C15 C14 -173.5(2) 7_445 .
C11 N12 C13 C14 0.2(4) . .
Mn2 N12 C13 C14 -178.7(2) . .
N12 C13 C14 C15 1.9(5) . .
N16 C15 C14 C13 -1.9(4) . .
